data_7051920
loop_
_publ_author_name
'Bhogala, Balakrishna R.'
'Nangia, Ashwini'

_publ_section_title
;
 Ternary and quaternary co-crystals of
 1,3-cis,5-cis-cyclohexanetricarboxylic acid and
 4,4&#x2032;-bipyridines
;
_journal_issue 5
_journal_name_full 'New Journal of Chemistry'
_journal_page_first 800
_journal_paper_doi 10.1039/b800293b
_journal_volume 32
_journal_year 2008
_chemical_formula_moiety 2(C9H12O6),2(C12H12N2),1.5(C14H16N2)
_chemical_formula_sum 'C63 H72 N7 O12'
_chemical_formula_weight 1119.28
_chemical_name_systematic
;
cis,cis-1,3,5-cyclohexanetricarboxylic acid
- 1,2-bis(4-pyridyl)ethane - 1,4-bis(4-pyridyl)butane
;
_space_group_IT_number 2
_symmetry_cell_setting triclinic
_symmetry_space_group_name_Hall '-P 1'
_symmetry_space_group_name_H-M 'P -1'
_atom_sites_solution_hydrogens geom
_atom_sites_solution_primary direct
_atom_sites_solution_secondary difmap
_audit_creation_method SHELXL-97
_cell_angle_alpha 83.231(2)
_cell_angle_beta 83.523(2)
_cell_angle_gamma 79.704(2)
_cell_formula_units_Z 2
_cell_length_a 11.678(2)
_cell_length_b 14.124(3)
_cell_length_c 17.964(3)
_cell_measurement_reflns_used 9735
_cell_measurement_temperature 100(2)
_cell_volume 2882.2(9)
_computing_cell_refinement 'Bruker SMART'
_computing_data_collection 'Bruker SMART'
_computing_data_reduction 'Bruker SAINT'
_computing_structure_refinement 'SHELXL-97 (Sheldrick, 1997)'
_computing_structure_solution 'SHELXS-97 (Sheldrick, 1990)'
_diffrn_ambient_temperature 100(2)
_diffrn_measured_fraction_theta_full 0.967
_diffrn_measured_fraction_theta_max 0.967
_diffrn_measurement_device_type 'CCD area detector'
_diffrn_measurement_method 'phi and omega scans'
_diffrn_radiation_monochromator graphite
_diffrn_radiation_source 'fine-focus sealed tube'
_diffrn_radiation_type MoK\a
_diffrn_radiation_wavelength 0.71073
_diffrn_reflns_av_R_equivalents 0.0272
_diffrn_reflns_av_sigmaI/netI 0.0378
_diffrn_reflns_limit_h_max 14
_diffrn_reflns_limit_h_min -14
_diffrn_reflns_limit_k_max 17
_diffrn_reflns_limit_k_min -17
_diffrn_reflns_limit_l_max 22
_diffrn_reflns_limit_l_min -19
_diffrn_reflns_number 25927
_diffrn_reflns_theta_full 26.06
_diffrn_reflns_theta_max 26.06
_diffrn_reflns_theta_min 1.77
_exptl_absorpt_coefficient_mu 0.090
_exptl_absorpt_correction_T_max 0.9770
_exptl_absorpt_correction_T_min 0.9480
_exptl_absorpt_correction_type multi-scan
_exptl_absorpt_process_details 'SADABS - Bruker Nonius area detector scaling and absorption correction - V2.10'
_exptl_crystal_colour colorless
_exptl_crystal_density_diffrn 1.290
_exptl_crystal_density_method 'not measured'
_exptl_crystal_description block
_exptl_crystal_F_000 1190
_exptl_crystal_size_max 0.60
_exptl_crystal_size_mid 0.31
_exptl_crystal_size_min 0.26
_refine_diff_density_max 2.754
_refine_diff_density_min -0.585
_refine_diff_density_rms 0.266
_refine_ls_extinction_method none
_refine_ls_goodness_of_fit_ref 1.856
_refine_ls_hydrogen_treatment mixed
_refine_ls_matrix_type full
_refine_ls_number_parameters 739
_refine_ls_number_reflns 11056
_refine_ls_number_restraints 0
_refine_ls_restrained_S_all 1.856
_refine_ls_R_factor_all 0.1956
_refine_ls_R_factor_gt 0.1707
_refine_ls_shift/su_max 0.017
_refine_ls_shift/su_mean 0.001
_refine_ls_structure_factor_coef Fsqd
_refine_ls_weighting_details 'calc w=1/[\s^2^(Fo^2^)+(0.2000P)^2^+0.0000P] where P=(Fo^2^+2Fc^2^)/3'
_refine_ls_weighting_scheme calc
_refine_ls_wR_factor_gt 0.4327
_refine_ls_wR_factor_ref 0.4621
_reflns_number_gt 7843
_reflns_number_total 11056
_reflns_threshold_expression >2sigma(I)
_cod_data_source_file b800293b.txt
_cod_data_source_block 5h
_cod_original_cell_volume 2882.1(9)
_cod_database_code 7051920

loop_
_symmetry_equiv_pos_as_xyz
'x, y, z'
'-x, -y, -z'

loop_
_atom_site_label
_atom_site_type_symbol
_atom_site_fract_x
_atom_site_fract_y
_atom_site_fract_z
_atom_site_U_iso_or_equiv
_atom_site_adp_type
_atom_site_occupancy
_atom_site_symmetry_multiplicity
_atom_site_calc_flag
_atom_site_refinement_flags
_atom_site_disorder_assembly
_atom_site_disorder_group
O11 O 0.7754(3) 0.5260(2) 0.1235(2) 0.0298(9) Uani 1 1 d . . .
O1 O 0.2752(3) 0.5389(2) 0.1245(2) 0.0347(10) Uani 1 1 d . . .
O12 O 0.6673(3) 0.4158(3) 0.1090(2) 0.0306(9) Uani 1 1 d . . .
N6 N 0.3966(3) 0.3392(3) 0.9254(2) 0.0186(9) Uani 1 1 d . . .
N1 N 0.2414(5) 0.9160(3) 0.2354(3) 0.0373(12) Uani 1 1 d . . .
C6 C 0.8868(5) 0.0864(4) 0.2176(4) 0.0381(15) Uani 1 1 d . . .
O3 O 0.4858(3) 0.4044(3) 0.3639(2) 0.0355(10) Uani 1 1 d . . .
O8 O 0.9022(4) 0.0342(3) 0.1632(2) 0.0501(13) Uani 1 1 d . . .
O10 O 0.9992(3) 0.4106(2) 0.3564(2) 0.0273(9) Uani 1 1 d . . .
C10 C 0.5632(4) 0.1944(3) 0.9897(2) 0.0133(9) Uani 1 1 d . . .
N4 N 0.8030(4) 0.8754(3) 0.2093(3) 0.0360(11) Uani 1 1 d . . .
O9 O 1.1333(3) 0.2780(3) 0.3460(2) 0.0362(10) Uani 1 1 d . . .
C13 C 0.7555(4) 0.4363(3) 0.1274(3) 0.0170(10) Uani 1 1 d . . .
C14 C 0.3591(3) 0.3753(3) 0.1532(3) 0.0150(9) Uani 1 1 d . . .
O6 O 0.4663(4) 0.0285(3) 0.1690(3) 0.0526(13) Uani 1 1 d . . .
C16 C 0.8957(3) 0.3896(3) 0.2284(2) 0.0139(9) Uani 1 1 d . . .
C17 C 0.3299(4) 0.2738(3) 0.1559(3) 0.0215(11) Uani 1 1 d . . .
C18 C 0.7103(4) 0.0402(3) 0.9741(3) 0.0171(10) Uani 1 1 d . . .
C19 C 0.2555(4) 0.4486(3) 0.1261(3) 0.0182(10) Uani 1 1 d . . .
C20 C 0.7884(4) -0.0419(3) 1.0152(3) 0.0160(10) Uani 1 1 d . . .
O2 O 0.1679(3) 0.4286(3) 0.1085(2) 0.0349(10) Uani 1 1 d . . .
C22 C 0.8221(4) 0.2605(3) 0.1694(3) 0.0239(11) Uani 1 1 d . . .
O5 O 0.2940(4) 0.0915(3) 0.2154(3) 0.0541(13) Uani 1 1 d . . .
N3 N 0.7911(3) 0.6788(3) 0.5346(2) 0.0226(9) Uani 1 1 d . . .
C25 C 0.5328(4) 0.3402(3) 0.3273(3) 0.0193(10) Uani 1 1 d . . .
C26 C 0.9376(4) -0.1930(3) 1.0008(3) 0.0155(9) Uani 1 1 d . . .
C27 C 0.4599(4) 0.2180(3) 0.2624(3) 0.0181(10) Uani 1 1 d . . .
C28 C 0.4009(5) 0.0959(4) 0.1890(3) 0.0294(12) Uani 1 1 d . . .
C29 C 0.4302(4) 0.1972(3) 0.1849(3) 0.0185(10) Uani 1 1 d . . .
C30 C 0.3915(4) 0.3956(3) 0.2292(3) 0.0147(9) Uani 1 1 d . . .
C31 C 1.0413(4) 0.3407(3) 0.3242(3) 0.0171(10) Uani 1 1 d . . .
N7 N 1.0994(3) -0.3338(3) 1.0725(2) 0.0206(9) Uani 1 1 d . . .
C33 C 0.8558(4) 0.3624(3) 0.1562(3) 0.0160(10) Uani 1 1 d . . .
O4 O 0.6290(4) 0.2800(3) 0.3457(2) 0.0410(11) Uani 1 1 d . . .
C35 C 0.4878(4) 0.3609(3) 0.9539(3) 0.0195(10) Uani 1 1 d . . .
C36 C 0.8530(4) -0.1143(3) 0.9619(3) 0.0231(11) Uani 1 1 d . . .
C37 C 0.7019(4) 0.6174(3) 0.4129(3) 0.0213(10) Uani 1 1 d . . .
C38 C 0.3872(4) 0.2451(3) 0.9275(3) 0.0210(10) Uani 1 1 d . . .
C39 C 0.4925(4) 0.3197(3) 0.2550(3) 0.0156(10) Uani 1 1 d . . .
C40 C 0.4686(4) 0.1715(3) 0.9584(3) 0.0200(10) Uani 1 1 d . . .
C41 C 0.8496(4) 0.6059(3) 0.4968(3) 0.0255(11) Uani 1 1 d . . .
C42 C 0.9253(4) 0.1852(3) 0.1986(3) 0.0244(11) Uani 1 1 d . . .
O7 O 0.8541(5) 0.0538(3) 0.2843(3) 0.0696(16) Uani 1 1 d . . .
C44 C 0.9969(4) 0.3149(3) 0.2552(3) 0.0161(10) Uani 1 1 d . . .
C45 C 0.6492(4) 0.1152(3) 1.0272(3) 0.0192(10) Uani 1 1 d . . .
C46 C 1.0086(4) -0.3583(3) 1.0457(3) 0.0224(11) Uani 1 1 d . . .
C47 C 0.9639(4) 0.2137(3) 0.2705(3) 0.0206(10) Uani 1 1 d . . .
C48 C 0.3126(6) 0.8345(6) 0.2168(3) 0.0485(18) Uani 1 1 d . . .
C49 C 0.8436(5) 0.7834(4) 0.2010(3) 0.0367(13) Uani 1 1 d . . .
C50 C 0.7019(6) 0.9007(4) 0.2429(4) 0.0442(17) Uani 1 1 d . . .
C51 C 0.7822(5) 0.7129(4) 0.2278(3) 0.0314(12) Uani 1 1 d . . .
C52 C 0.5718(4) 0.2910(3) 0.9870(3) 0.0187(10) Uani 1 1 d . . .
C53 C 0.7745(5) -0.0243(4) 0.5119(4) 0.0383(14) Uani 1 1 d . . .
C54 C 0.9242(4) -0.2894(3) 1.0093(3) 0.0195(10) Uani 1 1 d . . .
C55 C 0.6408(4) 0.6952(4) 0.4514(3) 0.0286(12) Uani 1 1 d . . .
C56 C 1.1109(4) -0.2413(3) 1.0652(3) 0.0251(11) Uani 1 1 d . . .
C57 C 0.8096(5) 0.5741(3) 0.4375(3) 0.0276(11) Uani 1 1 d . . .
N2 N 0.2899(4) 0.6781(3) 0.5347(2) 0.0267(10) Uani 1 1 d . . .
C59 C 0.3524(4) 0.6144(4) 0.4905(3) 0.0312(12) Uani 1 1 d . . .
C60 C 0.6589(5) 0.5798(4) 0.3494(3) 0.0322(13) Uani 1 1 d . . .
C61 C 0.2730(6) 0.7417(4) 0.2323(3) 0.0430(15) Uani 1 1 d . . .
C62 C 0.6703(4) 0.7346(3) 0.2641(3) 0.0231(11) Uani 1 1 d . . .
N5 N 0.5623(5) 0.0881(4) 0.5634(3) 0.0571(16) Uani 1 1 d . . .
C64 C 1.0327(4) -0.1691(3) 1.0300(3) 0.0226(11) Uani 1 1 d . . .
C65 C 0.7273(6) -0.0373(5) 0.5849(4) 0.0521(17) Uani 1 1 d . . .
C66 C 0.6227(6) 0.0198(4) 0.6087(4) 0.0506(17) Uani 1 1 d . . .
C67 C 0.5967(5) 0.6564(4) 0.2936(3) 0.0335(13) Uani 1 1 d . . .
C68 C 0.1355(6) 0.9140(5) 0.2681(4) 0.0484(16) Uani 1 1 d . . .
C69 C 0.8889(5) -0.0831(4) 0.4834(4) 0.0469(17) Uani 1 1 d . . .
C70 C 0.9851(5) -0.0215(5) 0.4645(4) 0.0537(18) Uani 1 1 d . . .
C71 C 0.6874(4) 0.7224(4) 0.5109(3) 0.0296(12) Uani 1 1 d . . .
C72 C 0.6260(5) 0.8278(4) 0.2725(3) 0.0374(14) Uani 1 1 d . . .
C73 C 0.1330(4) 0.6903(4) 0.4569(3) 0.0336(13) Uani 1 1 d . . .
C74 C 0.7128(5) 0.0447(5) 0.4662(4) 0.0476(17) Uani 1 1 d . . .
C75 C 0.1816(5) 0.7141(4) 0.5171(3) 0.0317(12) Uani 1 1 d . . .
C76 C 0.0948(6) 0.8293(5) 0.2830(4) 0.0523(18) Uani 1 1 d . . .
C77 C 0.6073(5) 0.0998(5) 0.4949(4) 0.0504(17) Uani 1 1 d . . .
C78 C 0.2013(6) 0.6220(4) 0.4115(3) 0.0368(14) Uani 1 1 d . . .
C79 C 0.3127(6) 0.5858(4) 0.4313(4) 0.0405(15) Uani 1 1 d . . .
C80 C 0.1604(6) 0.7440(4) 0.2675(3) 0.0375(15) Uani 1 1 d . . .
C81 C 0.1624(9) 0.5859(5) 0.3454(4) 0.081(3) Uani 1 1 d . . .
C82 C 0.1049(8) 0.6539(5) 0.2907(4) 0.067(3) Uani 1 1 d . . .

loop_
_atom_site_aniso_label
_atom_site_aniso_U_11
_atom_site_aniso_U_22
_atom_site_aniso_U_33
_atom_site_aniso_U_23
_atom_site_aniso_U_13
_atom_site_aniso_U_12
O11 0.0256(18) 0.0164(16) 0.049(3) -0.0002(16) -0.0210(17) -0.0006(13)
O1 0.0274(19) 0.0178(17) 0.059(3) 0.0095(17) -0.0219(18) -0.0011(14)
O12 0.0224(18) 0.032(2) 0.041(2) 0.0007(17) -0.0170(16) -0.0085(14)
N6 0.0200(19) 0.0184(19) 0.015(2) 0.0020(16) -0.0048(15) 0.0015(15)
N1 0.063(3) 0.026(2) 0.027(3) 0.0061(19) -0.021(2) -0.012(2)
C6 0.037(3) 0.014(2) 0.062(4) -0.011(3) 0.002(3) -0.003(2)
O3 0.033(2) 0.040(2) 0.036(2) -0.0167(18) -0.0144(17) 0.0014(17)
O8 0.102(4) 0.027(2) 0.026(2) -0.0082(17) 0.001(2) -0.023(2)
O10 0.0258(18) 0.0255(18) 0.032(2) -0.0120(16) -0.0140(15) 0.0038(14)
C10 0.016(2) 0.013(2) 0.010(2) -0.0014(16) -0.0010(16) 0.0004(16)
N4 0.040(3) 0.042(3) 0.032(3) -0.005(2) -0.009(2) -0.017(2)
O9 0.037(2) 0.032(2) 0.035(2) -0.0077(17) -0.0194(17) 0.0167(16)
C13 0.014(2) 0.023(2) 0.013(2) -0.0033(18) -0.0040(17) 0.0009(17)
C14 0.014(2) 0.012(2) 0.018(2) -0.0026(17) -0.0058(17) 0.0057(15)
O6 0.072(3) 0.0133(19) 0.071(3) -0.0066(19) 0.000(2) -0.0051(19)
C16 0.015(2) 0.0109(19) 0.015(2) -0.0033(17) -0.0055(17) 0.0023(15)
C17 0.024(2) 0.013(2) 0.030(3) -0.0041(19) -0.010(2) -0.0034(17)
C18 0.018(2) 0.009(2) 0.025(3) -0.0008(18) -0.0099(19) -0.0004(16)
C19 0.021(2) 0.012(2) 0.019(3) -0.0020(18) -0.0005(18) 0.0006(17)
C20 0.020(2) 0.010(2) 0.017(2) 0.0051(17) -0.0090(18) 0.0012(16)
O2 0.0241(18) 0.0291(19) 0.054(3) -0.0031(18) -0.0235(18) 0.0014(15)
C22 0.017(2) 0.017(2) 0.041(3) -0.013(2) -0.007(2) -0.0037(17)
O5 0.064(3) 0.034(2) 0.065(3) -0.011(2) 0.012(2) -0.018(2)
N3 0.0170(19) 0.027(2) 0.022(2) 0.0029(17) -0.0040(16) -0.0020(16)
C25 0.018(2) 0.018(2) 0.021(3) 0.0022(19) -0.0030(18) -0.0048(17)
C26 0.015(2) 0.014(2) 0.015(2) 0.0012(17) -0.0008(17) 0.0029(16)
C27 0.023(2) 0.008(2) 0.022(3) 0.0040(17) -0.0061(19) -0.0012(16)
C28 0.033(3) 0.023(3) 0.031(3) 0.006(2) -0.006(2) -0.008(2)
C29 0.021(2) 0.011(2) 0.023(3) -0.0041(18) -0.0016(18) 0.0016(16)
C30 0.019(2) 0.0087(19) 0.015(2) -0.0010(16) -0.0028(17) 0.0027(16)
C31 0.015(2) 0.014(2) 0.021(3) 0.0015(18) -0.0047(18) 0.0000(16)
N7 0.0178(19) 0.021(2) 0.020(2) 0.0027(16) -0.0040(16) 0.0038(15)
C33 0.014(2) 0.012(2) 0.023(3) -0.0068(18) -0.0058(18) -0.0015(16)
O4 0.044(2) 0.045(2) 0.031(2) -0.0013(18) -0.0268(18) 0.0141(18)
C35 0.016(2) 0.016(2) 0.027(3) -0.0014(19) -0.0036(18) -0.0019(17)
C36 0.023(2) 0.017(2) 0.028(3) 0.0019(19) -0.014(2) 0.0057(18)
C37 0.030(2) 0.016(2) 0.019(3) 0.0031(18) -0.002(2) -0.0098(18)
C38 0.020(2) 0.020(2) 0.024(3) 0.0034(19) -0.0093(19) -0.0054(18)
C39 0.014(2) 0.011(2) 0.022(3) 0.0031(17) -0.0082(17) -0.0006(16)
C40 0.017(2) 0.017(2) 0.026(3) 0.0022(19) -0.0070(19) -0.0014(17)
C41 0.019(2) 0.022(2) 0.033(3) 0.004(2) -0.002(2) -0.0023(18)
C42 0.022(2) 0.012(2) 0.041(3) -0.014(2) 0.001(2) -0.0021(17)
O7 0.113(4) 0.050(3) 0.051(3) -0.015(2) 0.022(3) -0.039(3)
C44 0.016(2) 0.0082(19) 0.025(3) 0.0015(17) -0.0058(18) -0.0025(16)
C45 0.023(2) 0.014(2) 0.020(3) -0.0020(18) -0.0115(19) 0.0054(17)
C46 0.024(2) 0.016(2) 0.024(3) -0.0015(19) 0.004(2) 0.0001(18)
C47 0.023(2) 0.0062(19) 0.031(3) -0.0002(18) 0.001(2) -0.0020(16)
C48 0.049(4) 0.093(6) 0.008(3) 0.009(3) -0.015(2) -0.023(4)
C49 0.038(3) 0.043(3) 0.032(3) 0.001(3) -0.011(2) -0.013(2)
C50 0.075(5) 0.017(3) 0.037(4) -0.004(2) -0.024(3) 0.012(3)
C51 0.034(3) 0.039(3) 0.019(3) -0.005(2) -0.002(2) 0.001(2)
C52 0.016(2) 0.019(2) 0.021(3) -0.0044(19) -0.0039(18) -0.0010(17)
C53 0.033(3) 0.038(3) 0.047(4) -0.013(3) 0.010(3) -0.015(2)
C54 0.018(2) 0.018(2) 0.022(3) -0.0072(19) -0.0008(18) 0.0008(17)
C55 0.019(2) 0.029(3) 0.038(3) -0.003(2) -0.011(2) 0.0004(19)
C56 0.018(2) 0.025(2) 0.032(3) 0.008(2) -0.008(2) -0.0047(18)
C57 0.032(3) 0.021(2) 0.027(3) 0.002(2) 0.002(2) -0.003(2)
N2 0.026(2) 0.029(2) 0.025(2) 0.0031(18) -0.0076(18) -0.0042(17)
C59 0.029(3) 0.026(3) 0.036(3) 0.005(2) 0.001(2) -0.004(2)
C60 0.050(3) 0.024(3) 0.027(3) 0.006(2) -0.009(2) -0.022(2)
C61 0.070(4) 0.045(3) 0.018(3) 0.005(3) -0.019(3) -0.014(3)
C62 0.033(3) 0.025(2) 0.016(3) 0.0056(19) -0.013(2) -0.016(2)
N5 0.046(3) 0.061(4) 0.053(4) 0.013(3) 0.002(3) 0.003(3)
C64 0.014(2) 0.021(2) 0.034(3) 0.006(2) -0.0086(19) -0.0067(17)
C65 0.048(4) 0.041(3) 0.065(5) -0.006(3) 0.005(3) -0.007(3)
C66 0.056(4) 0.034(3) 0.054(4) -0.003(3) 0.001(3) 0.010(3)
C67 0.046(3) 0.037(3) 0.024(3) 0.004(2) -0.008(2) -0.024(3)
C68 0.059(4) 0.047(4) 0.039(4) 0.013(3) -0.015(3) -0.017(3)
C69 0.032(3) 0.038(3) 0.072(5) -0.025(3) 0.004(3) -0.002(2)
C70 0.046(4) 0.059(4) 0.052(4) -0.010(3) 0.009(3) -0.003(3)
C71 0.022(2) 0.039(3) 0.027(3) -0.009(2) -0.007(2) 0.005(2)
C72 0.034(3) 0.039(3) 0.037(4) -0.011(3) -0.005(2) 0.004(2)
C73 0.027(3) 0.046(3) 0.028(3) 0.009(3) -0.013(2) -0.010(2)
C74 0.029(3) 0.057(4) 0.058(4) -0.017(3) 0.003(3) -0.007(3)
C75 0.032(3) 0.043(3) 0.018(3) -0.002(2) -0.005(2) 0.003(2)
C76 0.076(5) 0.051(4) 0.039(4) 0.007(3) -0.033(3) -0.025(3)
C77 0.032(3) 0.059(4) 0.055(5) -0.002(3) 0.007(3) -0.002(3)
C78 0.077(4) 0.025(3) 0.017(3) 0.006(2) -0.010(3) -0.034(3)
C79 0.066(4) 0.017(3) 0.034(4) 0.001(2) 0.006(3) -0.004(2)
C80 0.074(4) 0.030(3) 0.019(3) 0.011(2) -0.025(3) -0.034(3)
C81 0.179(9) 0.050(4) 0.038(4) 0.023(3) -0.052(5) -0.079(5)
C82 0.124(7) 0.058(4) 0.042(4) 0.022(3) -0.047(4) -0.069(5)

loop_
_atom_type_symbol
_atom_type_description
_atom_type_scat_dispersion_real
_atom_type_scat_dispersion_imag
_atom_type_scat_source
C C 0.0033 0.0016 'International Tables Vol C Tables 4.2.6.8 and 6.1.1.4'
H H 0.0000 0.0000 'International Tables Vol C Tables 4.2.6.8 and 6.1.1.4'
N N 0.0061 0.0033 'International Tables Vol C Tables 4.2.6.8 and 6.1.1.4'
O O 0.0106 0.0060 'International Tables Vol C Tables 4.2.6.8 and 6.1.1.4'

loop_
_geom_angle_atom_site_label_1
_geom_angle_atom_site_label_2
_geom_angle_atom_site_label_3
_geom_angle
_geom_angle_site_symmetry_1
_geom_angle_site_symmetry_3
_geom_angle_publ_flag
C35 N6 C38 118.1(4) . . ?
C68 N1 C48 121.4(5) . . ?
O8 C6 O7 121.6(5) . . ?
O8 C6 C42 114.9(5) . . ?
O7 C6 C42 123.1(5) . . ?
C52 C10 C40 117.4(4) . . ?
C52 C10 C45 122.3(4) . . ?
C40 C10 C45 120.2(4) . . ?
C50 N4 C49 120.5(5) . . ?
O12 C13 O11 123.3(4) . . ?
O12 C13 C33 124.0(4) . . ?
O11 C13 C33 112.7(3) . . ?
C17 C14 C30 111.9(4) . . ?
C17 C14 C19 108.7(3) . . ?
C30 C14 C19 112.0(3) . . ?
C44 C16 C33 110.7(3) . . ?
C14 C17 C29 110.8(3) . . ?
C20 C18 C45 111.5(4) . . ?
O2 C19 O1 123.7(4) . . ?
O2 C19 C14 125.1(4) . . ?
O1 C19 C14 111.2(4) . . ?
C18 C20 C36 111.6(4) . . ?
C33 C22 C42 110.4(3) . . ?
C41 N3 C71 116.8(4) . . ?
O3 C25 O4 123.2(4) . . ?
O3 C25 C39 124.4(4) . . ?
O4 C25 C39 112.3(4) . . ?
C54 C26 C64 117.9(4) . . ?
C54 C26 C36 122.6(4) . . ?
C64 C26 C36 119.5(4) . . ?
C39 C27 C29 108.8(4) . . ?
O6 C28 O5 122.7(5) . . ?
O6 C28 C29 124.4(5) . . ?
O5 C28 C29 112.8(4) . . ?
C28 C29 C17 111.2(4) . . ?
C28 C29 C27 110.6(4) . . ?
C17 C29 C27 111.0(3) . . ?
C39 C30 C14 110.3(3) . . ?
O10 C31 O9 123.2(4) . . ?
O10 C31 C44 124.2(4) . . ?
O9 C31 C44 112.6(4) . . ?
C46 N7 C56 118.8(4) . . ?
C13 C33 C16 112.0(3) . . ?
C13 C33 C22 110.7(3) . . ?
C16 C33 C22 110.4(4) . . ?
N6 C35 C52 122.8(4) . . ?
C26 C36 C20 112.3(4) . . ?
C57 C37 C55 116.4(5) . . ?
C57 C37 C60 119.2(5) . . ?
C55 C37 C60 124.5(4) . . ?
N6 C38 C40 122.2(4) . . ?
C25 C39 C30 112.3(4) . . ?
C25 C39 C27 110.9(4) . . ?
C30 C39 C27 110.7(3) . . ?
C38 C40 C10 119.7(4) . . ?
N3 C41 C57 123.8(4) . . ?
C6 C42 C47 107.7(4) . . ?
C6 C42 C22 109.6(4) . . ?
C47 C42 C22 111.1(4) . . ?
C31 C44 C16 112.3(3) . . ?
C31 C44 C47 109.6(4) . . ?
C16 C44 C47 111.5(3) . . ?
C10 C45 C18 113.2(4) . . ?
N7 C46 C54 122.3(4) . . ?
C42 C47 C44 109.5(4) . . ?
N1 C48 C61 120.3(6) . . ?
N4 C49 C51 122.2(5) . . ?
N4 C50 C72 121.0(5) . . ?
C49 C51 C62 120.8(5) . . ?
C10 C52 C35 119.8(4) . . ?
C74 C53 C65 116.2(6) . . ?
C74 C53 C69 121.5(6) . . ?
C65 C53 C69 122.3(6) . . ?
C26 C54 C46 118.6(4) . . ?
C71 C55 C37 119.6(4) . . ?
N7 C56 C64 122.8(4) . . ?
C41 C57 C37 120.2(5) . . ?
C59 N2 C75 116.3(5) . . ?
N2 C59 C79 124.0(5) . . ?
C37 C60 C67 115.5(4) . . ?
C80 C61 C48 115.7(6) . . ?
C72 C62 C51 118.3(5) . . ?
C72 C62 C67 119.5(5) . . ?
C51 C62 C67 122.2(5) . . ?
C77 N5 C66 116.0(6) . . ?
C56 C64 C26 119.6(4) . . ?
C53 C65 C66 120.1(6) . . ?
N5 C66 C65 123.5(6) . . ?
C60 C67 C62 111.9(4) . . ?
N1 C68 C76 120.2(7) . . ?
C53 C69 C70 111.8(5) . . ?
C69 C70 C70 112.5(7) . 2_756 ?
N3 C71 C55 123.2(5) . . ?
C62 C72 C50 117.1(5) . . ?
C75 C73 C78 118.1(5) . . ?
C53 C74 C77 120.2(7) . . ?
N2 C75 C73 124.3(5) . . ?
C80 C76 C68 122.6(7) . . ?
N5 C77 C74 124.0(7) . . ?
C79 C78 C73 116.3(5) . . ?
C79 C78 C81 118.2(7) . . ?
C73 C78 C81 125.5(7) . . ?
C59 C79 C78 121.1(5) . . ?
C76 C80 C61 119.7(5) . . ?
C76 C80 C82 116.7(7) . . ?
C61 C80 C82 123.6(6) . . ?
C82 C81 C78 118.9(6) . . ?
C81 C82 C80 115.0(6) . . ?

loop_
_geom_bond_atom_site_label_1
_geom_bond_atom_site_label_2
_geom_bond_distance
_geom_bond_site_symmetry_2
_geom_bond_publ_flag
O11 C13 1.321(5) . ?
O1 C19 1.333(5) . ?
O12 C13 1.208(5) . ?
N6 C35 1.330(6) . ?
N6 C38 1.349(6) . ?
N1 C68 1.312(8) . ?
N1 C48 1.346(9) . ?
C6 O8 1.270(7) . ?
C6 O7 1.275(8) . ?
C6 C42 1.530(7) . ?
O3 C25 1.198(6) . ?
O10 C31 1.203(5) . ?
C10 C52 1.380(6) . ?
C10 C40 1.397(6) . ?
C10 C45 1.512(5) . ?
N4 C50 1.275(8) . ?
N4 C49 1.321(7) . ?
O9 C31 1.329(5) . ?
C13 C33 1.516(5) . ?
C14 C17 1.525(6) . ?
C14 C30 1.529(6) . ?
C14 C19 1.529(5) . ?
O6 C28 1.173(7) . ?
C16 C44 1.518(5) . ?
C16 C33 1.537(6) . ?
C17 C29 1.538(6) . ?
C18 C20 1.514(6) . ?
C18 C45 1.535(6) . ?
C19 O2 1.193(6) . ?
C20 C36 1.526(6) . ?
C22 C33 1.545(6) . ?
C22 C42 1.553(6) . ?
O5 C28 1.293(7) . ?
N3 C41 1.341(6) . ?
N3 C71 1.347(6) . ?
C25 O4 1.331(5) . ?
C25 C39 1.506(6) . ?
C26 C54 1.388(6) . ?
C26 C64 1.389(6) . ?
C26 C36 1.510(5) . ?
C27 C39 1.538(6) . ?
C27 C29 1.546(6) . ?
C28 C29 1.521(6) . ?
C30 C39 1.520(5) . ?
C31 C44 1.502(6) . ?
N7 C46 1.327(6) . ?
N7 C56 1.327(6) . ?
C35 C52 1.391(6) . ?
C37 C57 1.393(7) . ?
C37 C55 1.408(7) . ?
C37 C60 1.484(7) . ?
C38 C40 1.386(6) . ?
C41 C57 1.361(7) . ?
C42 C47 1.533(7) . ?
C44 C47 1.534(5) . ?
C46 C54 1.414(6) . ?
C48 C61 1.452(9) . ?
C49 C51 1.343(8) . ?
C50 C72 1.489(9) . ?
C51 C62 1.392(7) . ?
C53 C74 1.355(10) . ?
C53 C65 1.369(9) . ?
C53 C69 1.512(8) . ?
C55 C71 1.376(7) . ?
C56 C64 1.385(6) . ?
N2 C59 1.332(7) . ?
N2 C75 1.334(6) . ?
C59 C79 1.337(8) . ?
C60 C67 1.526(8) . ?
C61 C80 1.390(9) . ?
C62 C72 1.345(8) . ?
C62 C67 1.529(7) . ?
N5 C77 1.286(9) . ?
N5 C66 1.338(8) . ?
C65 C66 1.391(8) . ?
C68 C76 1.352(9) . ?
C69 C70 1.526(9) . ?
C70 C70 1.572(14) 2_756 ?
C73 C75 1.376(7) . ?
C73 C78 1.413(9) . ?
C74 C77 1.414(8) . ?
C76 C80 1.349(10) . ?
C78 C79 1.381(9) . ?
C78 C81 1.491(8) . ?
C80 C82 1.523(7) . ?
C81 C82 1.427(10) . ?
